data_2241128
loop_
_publ_author_name
'Sun, Hong-Shun'
'Li, Yu-long'
'Jiang, Hong'
'Xu, Ning'
'Xu, Hong'

_publ_section_title
;
 Crystal structure of dimethyl
 3,3'-[(4-fluorophenyl)methylene]bis(1<i>H</i>-indole-2-carboxylate)
;
_journal_coeditor_code XU5870
_journal_issue 10
_journal_name_full 'Acta Crystallographica Section E'
_journal_page_first 1140
_journal_page_last 1142
_journal_paper_doi 10.1107/S205698901501628X
_journal_volume 71
_journal_year 2015
_chemical_formula_iupac 'C27 H21 F N2 O4'
_chemical_formula_moiety 'C27 H21 F N2 O4'
_chemical_formula_sum 'C27 H21 F N2 O4'
_chemical_formula_weight 456.46
_chemical_name_systematic
;
Dimethyl
3,3'-[(4-fluorophenyl)methylene]bis(1<i>H</i>-indole-2-carboxylate)
;
_space_group_IT_number 2
_symmetry_cell_setting triclinic
_symmetry_space_group_name_Hall '-P 1'
_symmetry_space_group_name_H-M 'P -1'
_atom_sites_solution_hydrogens geom
_atom_sites_solution_primary direct
_atom_sites_solution_secondary difmap
_audit_creation_method SHELXL-97
_cell_angle_alpha 68.15(3)
_cell_angle_beta 73.69(3)
_cell_angle_gamma 89.73(3)
_cell_formula_units_Z 2
_cell_length_a 9.7270(19)
_cell_length_b 10.122(2)
_cell_length_c 13.441(3)
_cell_measurement_reflns_used 25
_cell_measurement_temperature 293(2)
_cell_measurement_theta_max 13
_cell_measurement_theta_min 9
_cell_volume 1171.4(5)
_computing_cell_refinement
;
CAD4 EXPRESS (Enraf--Nonius, 1994)
;
_computing_data_collection
;
CAD4 EXPRESS (Enraf--Nonius, 1994)
;
_computing_data_reduction
;
XCAD4 (Harms & Wocadlo, 1995)
;
_computing_molecular_graphics
;
SHELXTL (Sheldrick, 2008)
;
_computing_publication_material
;
SHELXTL (Sheldrick, 2008)
;
_computing_structure_refinement
;
SHELXTL (Sheldrick, 2008)
;
_computing_structure_solution
;
SHELXTL (Sheldrick, 2008)
;
_diffrn_ambient_temperature 293(2)
_diffrn_measured_fraction_theta_full 1.000
_diffrn_measured_fraction_theta_max 1.000
_diffrn_measurement_device_type 'Nonius CAD-4'
_diffrn_measurement_method \w/2\q
_diffrn_radiation_monochromator graphite
_diffrn_radiation_source 'fine-focus sealed tube'
_diffrn_radiation_type MoK\a
_diffrn_radiation_wavelength 0.71073
_diffrn_reflns_av_R_equivalents 0.0400
_diffrn_reflns_av_sigmaI/netI 0.0517
_diffrn_reflns_limit_h_max 11
_diffrn_reflns_limit_h_min 0
_diffrn_reflns_limit_k_max 12
_diffrn_reflns_limit_k_min -12
_diffrn_reflns_limit_l_max 16
_diffrn_reflns_limit_l_min -15
_diffrn_reflns_number 4587
_diffrn_reflns_theta_full 25.37
_diffrn_reflns_theta_max 25.37
_diffrn_reflns_theta_min 1.71
_diffrn_standards_decay_% 1
_diffrn_standards_interval_count 200
_diffrn_standards_number 3
_exptl_absorpt_coefficient_mu 0.093
_exptl_absorpt_correction_T_max 0.9908
_exptl_absorpt_correction_T_min 0.9727
_exptl_absorpt_correction_type psi-scan
_exptl_absorpt_process_details
;
(North <i>et al.</i>,  1968)
;
_exptl_crystal_colour colorless
_exptl_crystal_density_diffrn 1.294
_exptl_crystal_density_method 'not measured'
_exptl_crystal_description block
_exptl_crystal_F_000 476
_exptl_crystal_size_max 0.30
_exptl_crystal_size_mid 0.20
_exptl_crystal_size_min 0.10
_refine_diff_density_max 0.159
_refine_diff_density_min -0.181
_refine_ls_extinction_method none
_refine_ls_goodness_of_fit_ref 1.002
_refine_ls_hydrogen_treatment constr
_refine_ls_matrix_type full
_refine_ls_number_parameters 307
_refine_ls_number_reflns 4311
_refine_ls_number_restraints 0
_refine_ls_restrained_S_all 1.002
_refine_ls_R_factor_all 0.0923
_refine_ls_R_factor_gt 0.0542
_refine_ls_shift/su_max 0.000
_refine_ls_shift/su_mean 0.000
_refine_ls_structure_factor_coef Fsqd
_refine_ls_weighting_details 'calc w=1/[\s^2^(Fo^2^)+(0.0750P)^2^+0.0000P] where P=(Fo^2^+2Fc^2^)/3'
_refine_ls_weighting_scheme calc
_refine_ls_wR_factor_gt 0.1288
_refine_ls_wR_factor_ref 0.1473
_reflns_number_gt 2756
_reflns_number_total 4311
_reflns_threshold_expression >2sigma(I)
_cod_data_source_file xu5870sup1.cif
_cod_data_source_block I
_cod_original_cell_volume 1171.4(4)
_cod_database_code 2241128

loop_
_symmetry_equiv_pos_as_xyz
'x, y, z'
'-x, -y, -z'

loop_
_atom_site_type_symbol
_atom_site_label
_atom_site_fract_x
_atom_site_fract_y
_atom_site_fract_z
_atom_site_U_iso_or_equiv
_atom_site_adp_type
_atom_site_calc_flag
_atom_site_refinement_flags
_atom_site_occupancy
_atom_site_symmetry_multiplicity
N N1 0.6800(2) 1.1318(2) 0.27546(18) 0.0513(6) Uani d . 1 1
H H1A 0.6727 1.1742 0.3213 0.062 Uiso calc R 1 1
C C1 0.7071(2) 0.8060(2) 0.20833(19) 0.0382(5) Uani d . 1 1
H H1B 0.7844 0.7680 0.2409 0.046 Uiso calc R 1 1
O O1 0.6875(3) 0.9631(2) 0.47878(17) 0.0872(7) Uani d . 1 1
N N2 0.4265(2) 0.49916(19) 0.39447(16) 0.0465(5) Uani d . 1 1
H H2A 0.3987 0.4100 0.4353 0.056 Uiso calc R 1 1
O O2 0.7270(2) 0.77039(17) 0.43616(14) 0.0554(5) Uani d . 1 1
C C2 0.6977(2) 0.9558(2) 0.2084(2) 0.0386(5) Uani d . 1 1
O O3 0.8103(2) 0.52264(18) 0.29747(17) 0.0636(5) Uani d . 1 1
C C3 0.6956(2) 1.0904(2) 0.1197(2) 0.0395(6) Uani d . 1 1
O O4 0.6464(2) 0.32942(17) 0.38907(16) 0.0633(5) Uani d . 1 1
C C4 0.7094(3) 1.1362(2) 0.0044(2) 0.0479(6) Uani d . 1 1
H H4A 0.7174 1.0699 -0.0292 0.058 Uiso calc R 1 1
F F 0.8690(2) 0.7816(2) -0.22102(14) 0.0854(6) Uani d . 1 1
C C5 0.7110(3) 1.2785(3) -0.0579(2) 0.0559(7) Uani d . 1 1
H H5B 0.7218 1.3084 -0.1342 0.067 Uiso calc R 1 1
C C6 0.6967(3) 1.3798(3) -0.0089(3) 0.0627(8) Uani d . 1 1
H H6A 0.6972 1.4757 -0.0534 0.075 Uiso calc R 1 1
C C7 0.6819(3) 1.3414(3) 0.1023(3) 0.0587(7) Uani d . 1 1
H H7A 0.6717 1.4090 0.1348 0.070 Uiso calc R 1 1
C C8 0.6827(3) 1.1961(2) 0.1658(2) 0.0464(6) Uani d . 1 1
C C9 0.6911(3) 0.9871(2) 0.3010(2) 0.0443(6) Uani d . 1 1
C C10 0.7028(3) 0.8940(3) 0.4101(2) 0.0485(6) Uani d . 1 1
C C11 0.7075(5) 0.8835(4) 0.5877(3) 0.1118(15) Uani d . 1 1
H H11A 0.6940 0.9428 0.6304 0.168 Uiso calc R 1 1
H H11B 0.8033 0.8555 0.5773 0.168 Uiso calc R 1 1
H H11C 0.6386 0.7997 0.6272 0.168 Uiso calc R 1 1
C C12 0.5725(3) 0.7045(2) 0.28357(19) 0.0384(5) Uani d . 1 1
C C13 0.4254(3) 0.7349(2) 0.30284(19) 0.0408(6) Uani d . 1 1
C C14 0.3562(3) 0.8584(3) 0.2647(2) 0.0502(7) Uani d . 1 1
H H14A 0.4102 0.9463 0.2179 0.060 Uiso calc R 1 1
C C15 0.2095(3) 0.8478(3) 0.2971(2) 0.0616(8) Uani d . 1 1
H H15A 0.1641 0.9295 0.2720 0.074 Uiso calc R 1 1
C C16 0.1249(3) 0.7167(3) 0.3675(3) 0.0649(8) Uani d . 1 1
H H16A 0.0250 0.7130 0.3880 0.078 Uiso calc R 1 1
C C17 0.1881(3) 0.5942(3) 0.4064(2) 0.0587(7) Uani d . 1 1
H H17A 0.1327 0.5073 0.4538 0.070 Uiso calc R 1 1
C C18 0.3376(3) 0.6042(2) 0.37256(19) 0.0441(6) Uani d . 1 1
C C19 0.5672(3) 0.5583(2) 0.34119(19) 0.0399(6) Uani d . 1 1
C C20 0.6760(3) 0.4588(3) 0.3467(2) 0.0460(6) Uani d . 1 1
C C21 0.9232(3) 0.4299(3) 0.2909(3) 0.0868(11) Uani d . 1 1
H H21A 1.0152 0.4869 0.2540 0.130 Uiso calc R 1 1
H H21B 0.9091 0.3751 0.2490 0.130 Uiso calc R 1 1
H H21C 0.9203 0.3662 0.3653 0.130 Uiso calc R 1 1
C C22 0.7510(2) 0.8014(2) 0.09177(19) 0.0386(6) Uani d . 1 1
C C23 0.6484(3) 0.7791(3) 0.0436(2) 0.0495(6) Uani d . 1 1
H H23A 0.5512 0.7679 0.0834 0.059 Uiso calc R 1 1
C C24 0.6868(3) 0.7731(3) -0.0611(2) 0.0527(7) Uani d . 1 1
H H24A 0.6170 0.7588 -0.0924 0.063 Uiso calc R 1 1
C C25 0.8294(3) 0.7885(3) -0.1176(2) 0.0543(7) Uani d . 1 1
C C26 0.9337(3) 0.8114(3) -0.0755(3) 0.0698(9) Uani d . 1 1
H H26A 1.0304 0.8225 -0.1164 0.084 Uiso calc R 1 1
C C27 0.8938(3) 0.8180(3) 0.0304(2) 0.0581(7) Uani d . 1 1
H H27A 0.9648 0.8339 0.0600 0.070 Uiso calc R 1 1

loop_
_atom_site_aniso_label
_atom_site_aniso_U_11
_atom_site_aniso_U_22
_atom_site_aniso_U_33
_atom_site_aniso_U_12
_atom_site_aniso_U_13
_atom_site_aniso_U_23
N1 0.0702(15) 0.0321(11) 0.0561(14) 0.0069(10) -0.0203(11) -0.0209(10)
C1 0.0363(13) 0.0298(12) 0.0485(14) 0.0036(10) -0.0142(11) -0.0142(10)
O1 0.158(2) 0.0616(13) 0.0675(14) 0.0279(14) -0.0540(15) -0.0379(12)
N2 0.0553(13) 0.0267(10) 0.0480(12) -0.0034(9) -0.0092(10) -0.0086(9)
O2 0.0728(13) 0.0346(10) 0.0542(11) 0.0024(8) -0.0202(9) -0.0113(8)
C2 0.0337(12) 0.0299(12) 0.0494(14) 0.0010(9) -0.0114(11) -0.0131(11)
O3 0.0548(12) 0.0421(10) 0.0936(15) 0.0147(9) -0.0217(11) -0.0262(10)
C3 0.0353(13) 0.0292(12) 0.0511(15) 0.0006(10) -0.0136(11) -0.0119(11)
O4 0.0838(14) 0.0297(10) 0.0768(13) 0.0119(9) -0.0245(11) -0.0209(9)
C4 0.0477(15) 0.0340(13) 0.0594(17) -0.0002(11) -0.0175(13) -0.0139(12)
F 0.0945(14) 0.1087(15) 0.0628(11) 0.0344(11) -0.0181(10) -0.0482(11)
C5 0.0586(17) 0.0418(15) 0.0601(17) -0.0014(12) -0.0234(14) -0.0074(13)
C6 0.071(2) 0.0319(14) 0.078(2) 0.0014(13) -0.0318(17) -0.0065(14)
C7 0.076(2) 0.0311(13) 0.074(2) 0.0059(13) -0.0321(16) -0.0184(13)
C8 0.0462(15) 0.0326(13) 0.0599(17) 0.0033(11) -0.0173(12) -0.0165(12)
C9 0.0514(15) 0.0285(12) 0.0521(15) 0.0017(10) -0.0146(12) -0.0152(11)
C10 0.0569(17) 0.0396(14) 0.0511(16) -0.0015(12) -0.0172(13) -0.0190(12)
C11 0.192(5) 0.096(3) 0.071(2) 0.030(3) -0.064(3) -0.041(2)
C12 0.0473(14) 0.0292(12) 0.0387(13) 0.0027(10) -0.0115(11) -0.0142(10)
C13 0.0462(14) 0.0312(12) 0.0402(13) -0.0007(10) -0.0068(11) -0.0128(10)
C14 0.0493(16) 0.0332(13) 0.0606(17) 0.0054(11) -0.0125(13) -0.0128(12)
C15 0.0484(17) 0.0472(16) 0.080(2) 0.0104(13) -0.0138(15) -0.0185(15)
C16 0.0446(16) 0.0591(18) 0.075(2) 0.0039(13) -0.0047(14) -0.0182(16)
C17 0.0469(17) 0.0479(16) 0.0610(18) -0.0098(13) -0.0009(13) -0.0098(13)
C18 0.0522(16) 0.0342(13) 0.0399(14) -0.0009(11) -0.0080(12) -0.0122(11)
C19 0.0498(15) 0.0288(12) 0.0415(13) 0.0022(10) -0.0135(11) -0.0141(10)
C20 0.0596(17) 0.0342(13) 0.0483(15) 0.0067(12) -0.0182(13) -0.0190(11)
C21 0.066(2) 0.073(2) 0.130(3) 0.0350(18) -0.033(2) -0.047(2)
C22 0.0382(13) 0.0279(11) 0.0464(14) 0.0021(9) -0.0085(11) -0.0137(10)
C23 0.0410(15) 0.0523(15) 0.0546(16) 0.0014(12) -0.0085(12) -0.0240(13)
C24 0.0574(18) 0.0510(16) 0.0564(17) 0.0068(13) -0.0199(14) -0.0259(13)
C25 0.0631(19) 0.0544(16) 0.0486(16) 0.0144(13) -0.0121(14) -0.0270(13)
C26 0.0444(17) 0.094(2) 0.072(2) 0.0155(16) -0.0050(15) -0.0420(19)
C27 0.0397(15) 0.0742(19) 0.0661(19) 0.0057(13) -0.0142(14) -0.0345(16)

loop_
_atom_type_symbol
_atom_type_description
_atom_type_scat_dispersion_real
_atom_type_scat_dispersion_imag
_atom_type_scat_source
C C 0.0033 0.0016 'International Tables Vol C Tables 4.2.6.8 and 6.1.1.4'
H H 0.0000 0.0000 'International Tables Vol C Tables 4.2.6.8 and 6.1.1.4'
N N 0.0061 0.0033 'International Tables Vol C Tables 4.2.6.8 and 6.1.1.4'
O O 0.0106 0.0060 'International Tables Vol C Tables 4.2.6.8 and 6.1.1.4'
F F 0.0171 0.0103 'International Tables Vol C Tables 4.2.6.8 and 6.1.1.4'

loop_
_geom_angle_atom_site_label_1
_geom_angle_atom_site_label_2
_geom_angle_atom_site_label_3
_geom_angle
C8 N1 C9 108.9(2)
C8 N1 H1A 125.6
C9 N1 H1A 125.6
C12 C1 C2 113.09(19)
C12 C1 C22 110.81(18)
C2 C1 C22 114.33(18)
C12 C1 H1B 106.0
C2 C1 H1B 106.0
C22 C1 H1B 106.0
C10 O1 C11 116.2(2)
C18 N2 C19 109.29(19)
C18 N2 H2A 125.4
C19 N2 H2A 125.4
C9 C2 C3 105.93(19)
C9 C2 C1 123.5(2)
C3 C2 C1 130.5(2)
C20 O3 C21 116.5(2)
C4 C3 C8 117.4(2)
C4 C3 C2 135.5(2)
C8 C3 C2 107.1(2)
C5 C4 C3 119.7(2)
C5 C4 H4A 120.2
C3 C4 H4A 120.2
C4 C5 C6 121.3(3)
C4 C5 H5B 119.4
C6 C5 H5B 119.4
C7 C6 C5 121.5(2)
C7 C6 H6A 119.2
C5 C6 H6A 119.2
C6 C7 C8 117.3(3)
C6 C7 H7A 121.4
C8 C7 H7A 121.4
N1 C8 C7 128.8(2)
N1 C8 C3 108.2(2)
C7 C8 C3 122.9(2)
C2 C9 N1 109.8(2)
C2 C9 C10 129.3(2)
N1 C9 C10 120.8(2)
O2 C10 O1 123.1(2)
O2 C10 C9 125.4(2)
O1 C10 C9 111.4(2)
O1 C11 H11A 109.5
O1 C11 H11B 109.5
H11A C11 H11B 109.5
O1 C11 H11C 109.5
H11A C11 H11C 109.5
H11B C11 H11C 109.5
C19 C12 C13 105.8(2)
C19 C12 C1 125.9(2)
C13 C12 C1 128.2(2)
C14 C13 C18 117.7(2)
C14 C13 C12 134.8(2)
C18 C13 C12 107.4(2)
C15 C14 C13 119.3(2)
C15 C14 H14A 120.3
C13 C14 H14A 120.3
C14 C15 C16 121.7(3)
C14 C15 H15A 119.1
C16 C15 H15A 119.1
C17 C16 C15 120.7(3)
C17 C16 H16A 119.6
C15 C16 H16A 119.6
C16 C17 C18 117.8(2)
C16 C17 H17A 121.1
C18 C17 H17A 121.1
N2 C18 C17 129.7(2)
N2 C18 C13 107.6(2)
C17 C18 C13 122.7(2)
N2 C19 C12 109.9(2)
N2 C19 C20 116.4(2)
C12 C19 C20 133.4(2)
O4 C20 O3 123.3(2)
O4 C20 C19 123.0(2)
O3 C20 C19 113.7(2)
O3 C21 H21A 109.5
O3 C21 H21B 109.5
H21A C21 H21B 109.5
O3 C21 H21C 109.5
H21A C21 H21C 109.5
H21B C21 H21C 109.5
C27 C22 C23 117.5(2)
C27 C22 C1 121.2(2)
C23 C22 C1 121.4(2)
C24 C23 C22 121.9(2)
C24 C23 H23A 119.0
C22 C23 H23A 119.0
C25 C24 C23 118.2(3)
C25 C24 H24A 120.9
C23 C24 H24A 120.9
C26 C25 C24 122.6(3)
C26 C25 F 118.6(3)
C24 C25 F 118.8(3)
C25 C26 C27 118.8(3)
C25 C26 H26A 120.6
C27 C26 H26A 120.6
C22 C27 C26 121.1(3)
C22 C27 H27A 119.5
C26 C27 H27A 119.5

loop_
_geom_bond_atom_site_label_1
_geom_bond_atom_site_label_2
_geom_bond_distance
N1 C8 1.364(3)
N1 C9 1.386(3)
N1 H1A 0.8600
C1 C12 1.513(3)
C1 C2 1.519(3)
C1 C22 1.522(3)
C1 H1B 0.9800
O1 C10 1.328(3)
O1 C11 1.453(4)
N2 C18 1.366(3)
N2 C19 1.372(3)
N2 H2A 0.8600
O2 C10 1.209(3)
C2 C9 1.379(3)
C2 C3 1.443(3)
O3 C20 1.329(3)
O3 C21 1.446(3)
C3 C4 1.409(3)
C3 C8 1.411(3)
O4 C20 1.216(3)
C4 C5 1.368(3)
C4 H4A 0.9300
F C25 1.363(3)
C5 C6 1.398(4)
C5 H5B 0.9300
C6 C7 1.362(4)
C6 H6A 0.9300
C7 C8 1.400(3)
C7 H7A 0.9300
C9 C10 1.454(3)
C11 H11A 0.9600
C11 H11B 0.9600
C11 H11C 0.9600
C12 C19 1.385(3)
C12 C13 1.434(3)
C13 C14 1.410(3)
C13 C18 1.413(3)
C14 C15 1.362(4)
C14 H14A 0.9300
C15 C16 1.403(4)
C15 H15A 0.9300
C16 C17 1.371(4)
C16 H16A 0.9300
C17 C18 1.389(4)
C17 H17A 0.9300
C19 C20 1.456(3)
C21 H21A 0.9600
C21 H21B 0.9600
C21 H21C 0.9600
C22 C27 1.376(3)
C22 C23 1.393(3)
C23 C24 1.375(3)
C23 H23A 0.9300
C24 C25 1.359(4)
C24 H24A 0.9300
C25 C26 1.351(4)
C26 C27 1.393(4)
C26 H26A 0.9300
C27 H27A 0.9300

loop_
_geom_hbond_atom_site_label_D
_geom_hbond_atom_site_label_H
_geom_hbond_atom_site_label_A
_geom_hbond_site_symmetry_A
_geom_hbond_distance_DH
_geom_hbond_distance_HA
_geom_hbond_distance_DA
_geom_hbond_angle_DHA
N1 H1A O4 1_565 0.86 2.07 2.903(3) 162
N2 H2A O2 2_666 0.86 2.07 2.892(3) 159
C4 H4A Cg5 1_555 0.93 2.82 3.622(3) 146
C5 H5B Cg4 2_675 0.93 2.84 3.705(3) 156
C26 H26A Cg1 2_775 0.93 2.69 3.587(4) 161

loop_
_geom_torsion_atom_site_label_1
_geom_torsion_atom_site_label_2
_geom_torsion_atom_site_label_3
_geom_torsion_atom_site_label_4
_geom_torsion
C12 C1 C2 C9 66.6(3)
C22 C1 C2 C9 -165.3(2)
C12 C1 C2 C3 -114.3(3)
C22 C1 C2 C3 13.8(3)
C9 C2 C3 C4 174.6(3)
C1 C2 C3 C4 -4.6(4)
C9 C2 C3 C8 -2.0(3)
C1 C2 C3 C8 178.8(2)
C8 C3 C4 C5 0.5(3)
C2 C3 C4 C5 -175.8(3)
C3 C4 C5 C6 -1.1(4)
C4 C5 C6 C7 0.6(4)
C5 C6 C7 C8 0.5(4)
C9 N1 C8 C7 -176.3(3)
C9 N1 C8 C3 0.1(3)
C6 C7 C8 N1 174.9(3)
C6 C7 C8 C3 -1.0(4)
C4 C3 C8 N1 -176.1(2)
C2 C3 C8 N1 1.2(3)
C4 C3 C8 C7 0.6(4)
C2 C3 C8 C7 177.9(2)
C3 C2 C9 N1 2.1(3)
C1 C2 C9 N1 -178.7(2)
C3 C2 C9 C10 -173.9(2)
C1 C2 C9 C10 5.3(4)
C8 N1 C9 C2 -1.4(3)
C8 N1 C9 C10 175.0(2)
C11 O1 C10 O2 2.5(4)
C11 O1 C10 C9 -175.7(3)
C2 C9 C10 O2 3.3(4)
N1 C9 C10 O2 -172.3(2)
C2 C9 C10 O1 -178.5(2)
N1 C9 C10 O1 5.9(3)
C2 C1 C12 C19 -148.6(2)
C22 C1 C12 C19 81.6(3)
C2 C1 C12 C13 37.2(3)
C22 C1 C12 C13 -92.7(3)
C19 C12 C13 C14 -176.2(3)
C1 C12 C13 C14 -1.1(4)
C19 C12 C13 C18 0.4(2)
C1 C12 C13 C18 175.5(2)
C18 C13 C14 C15 0.8(4)
C12 C13 C14 C15 177.2(3)
C13 C14 C15 C16 -0.1(4)
C14 C15 C16 C17 0.1(5)
C15 C16 C17 C18 -0.8(4)
C19 N2 C18 C17 178.4(3)
C19 N2 C18 C13 -0.1(3)
C16 C17 C18 N2 -176.8(3)
C16 C17 C18 C13 1.6(4)
C14 C13 C18 N2 177.1(2)
C12 C13 C18 N2 -0.2(3)
C14 C13 C18 C17 -1.6(4)
C12 C13 C18 C17 -178.8(2)
C18 N2 C19 C12 0.3(3)
C18 N2 C19 C20 -174.2(2)
C13 C12 C19 N2 -0.4(3)
C1 C12 C19 N2 -175.7(2)
C13 C12 C19 C20 172.8(2)
C1 C12 C19 C20 -2.5(4)
C21 O3 C20 O4 3.2(4)
C21 O3 C20 C19 -174.6(2)
N2 C19 C20 O4 4.8(4)
C12 C19 C20 O4 -168.0(3)
N2 C19 C20 O3 -177.5(2)
C12 C19 C20 O3 9.7(4)
C12 C1 C22 C27 -145.7(2)
C2 C1 C22 C27 85.1(3)
C12 C1 C22 C23 33.8(3)
C2 C1 C22 C23 -95.4(3)
C27 C22 C23 C24 0.2(4)
C1 C22 C23 C24 -179.3(2)
C22 C23 C24 C25 0.5(4)
C23 C24 C25 C26 -1.0(4)
C23 C24 C25 F 179.4(2)
C24 C25 C26 C27 0.6(5)
F C25 C26 C27 -179.8(2)
C23 C22 C27 C26 -0.6(4)
C1 C22 C27 C26 178.9(2)
C25 C26 C27 C22 0.1(5)

_cod_database_fobs_code 2241128
